data_1512347
loop_
_publ_author_name
'Fang, Li-Chao'
'Hsung, Richard P.'
'Ma, Zhi-Xiong'
'Presser, William R.'

_publ_section_title
;
 A Highly Stereoselective Diels--Alder Cycloaddition of Enones with Chiral
 Cyclic 2-Amidodienes Derived from Allenamides
;
_journal_issue 18
_journal_name_full 'Organic Letters'
_journal_page_first 4842
_journal_paper_doi 10.1021/ol402254p
_journal_volume 15
_journal_year 2013
_chemical_absolute_configuration rmad
_chemical_formula_moiety 'C26 H27 N O3'
_chemical_formula_sum 'C26 H27 N O3'
_chemical_formula_weight 401.49
_chemical_name_common 13113a
_chemical_name_systematic
; 
 ? 
;
_space_group_IT_number 19
_symmetry_cell_setting orthorhombic
_symmetry_space_group_name_Hall 'P 2ac 2ab'
_symmetry_space_group_name_H-M 'P 21 21 21'
_atom_sites_solution_hydrogens geom
_atom_sites_solution_primary direct
_atom_sites_solution_secondary difmap
_audit_creation_method SHELXL-97
_cell_angle_alpha 90.00
_cell_angle_beta 90.00
_cell_angle_gamma 90.00
_cell_formula_units_Z 4
_cell_length_a 8.7711(3)
_cell_length_b 11.3886(3)
_cell_length_c 20.3871(6)
_cell_measurement_reflns_used 2786
_cell_measurement_temperature 173(2)
_cell_measurement_theta_max 68.10
_cell_measurement_theta_min 4.34
_cell_volume 2036.48(11)
_computing_cell_refinement 'Bruker SAINT'
_computing_data_collection 'Bruker APEX2'
_computing_data_reduction 'Bruker SAINT'
_computing_molecular_graphics 'Bruker SHELXTL'
_computing_publication_material 'Bruker SHELXTL'
_computing_structure_refinement 'SHELXL-97 (Sheldrick, 2008)'
_computing_structure_solution 'SHELXS-97 (Sheldrick, 2008)'
_diffrn_ambient_temperature 173(2)
_diffrn_measured_fraction_theta_full 0.994
_diffrn_measured_fraction_theta_max 0.994
_diffrn_measurement_device_type 'Bruker-AXS D8 Photon-100'
_diffrn_radiation_monochromator 'normal parabolic mirrors'
_diffrn_radiation_source 'micro-focus sealed tube'
_diffrn_radiation_type CuK\a
_diffrn_radiation_wavelength 1.54178
_diffrn_reflns_av_R_equivalents 0.0255
_diffrn_reflns_av_sigmaI/netI 0.0178
_diffrn_reflns_limit_h_max 10
_diffrn_reflns_limit_h_min -10
_diffrn_reflns_limit_k_max 13
_diffrn_reflns_limit_k_min 0
_diffrn_reflns_limit_l_max 24
_diffrn_reflns_limit_l_min 0
_diffrn_reflns_number 13441
_diffrn_reflns_theta_full 68.28
_diffrn_reflns_theta_max 68.28
_diffrn_reflns_theta_min 4.34
_exptl_absorpt_coefficient_mu 0.676
_exptl_absorpt_correction_T_max 0.9355
_exptl_absorpt_correction_T_min 0.8767
_exptl_absorpt_correction_type multi-scan
_exptl_absorpt_process_details 'SADABS (Sheldrick, 2008)'
_exptl_crystal_colour colourless
_exptl_crystal_density_diffrn 1.309
_exptl_crystal_density_method 'not measured'
_exptl_crystal_description plate
_exptl_crystal_F_000 856
_exptl_crystal_size_max 0.20
_exptl_crystal_size_mid 0.11
_exptl_crystal_size_min 0.10
_refine_diff_density_max 0.182
_refine_diff_density_min -0.128
_refine_diff_density_rms 0.028
_refine_ls_abs_structure_details 'Flack H D (1983), Acta Cryst. A39, 876-881'
_refine_ls_abs_structure_Flack -0.16(15)
_refine_ls_extinction_method none
_refine_ls_goodness_of_fit_ref 1.044
_refine_ls_hydrogen_treatment constr
_refine_ls_matrix_type full
_refine_ls_number_parameters 272
_refine_ls_number_reflns 3696
_refine_ls_number_restraints 0
_refine_ls_restrained_S_all 1.044
_refine_ls_R_factor_all 0.0267
_refine_ls_R_factor_gt 0.0255
_refine_ls_shift/su_max 0.000
_refine_ls_shift/su_mean 0.000
_refine_ls_structure_factor_coef Fsqd
_refine_ls_weighting_details 'calc w=1/[\s^2^(Fo^2^)+(0.0285P)^2^+0.4056P] where P=(Fo^2^+2Fc^2^)/3'
_refine_ls_weighting_scheme calc
_refine_ls_wR_factor_gt 0.0623
_refine_ls_wR_factor_ref 0.0630
_reflns_number_gt 3585
_reflns_number_total 3696
_reflns_threshold_expression >2sigma(I)
_cod_data_source_file ol402254p_si_004.cif
_cod_data_source_block 13113a
_cod_depositor_comments
;
The following automatic conversions were performed:

'_symmetry_cell_setting' value 'Orthorhombic' changed to
'orthorhombic' according to
/home/saulius/struct/CIF-dictionaries/cif_core.dic dictionary named
'cif_core.dic' version 2.4.2 from 2011-04-26.

Automatic conversion script
Id: cif_fix_values 1891 2012-01-12 08:04:46Z andrius 
;
_cod_original_sg_symbol_H-M P2(1)2(1)2(1)
_cod_database_code 1512347

loop_
_symmetry_equiv_pos_as_xyz
'x, y, z'
'-x+1/2, -y, z+1/2'
'-x, y+1/2, -z+1/2'
'x+1/2, -y+1/2, -z'

loop_
_atom_site_label
_atom_site_type_symbol
_atom_site_fract_x
_atom_site_fract_y
_atom_site_fract_z
_atom_site_U_iso_or_equiv
_atom_site_adp_type
_atom_site_occupancy
_atom_site_symmetry_multiplicity
_atom_site_calc_flag
_atom_site_refinement_flags
O1 O 0.32487(12) 0.39446(8) 0.30491(4) 0.0325(2) Uani 1 1 d .
O2 O 0.33662(11) 0.31877(8) 0.40665(4) 0.0277(2) Uani 1 1 d .
O3 O 0.60486(12) 0.84006(9) 0.45137(4) 0.0329(2) Uani 1 1 d .
N1 N 0.36494(12) 0.51150(9) 0.39564(5) 0.0217(2) Uani 1 1 d .
C1 C 0.34167(14) 0.40925(11) 0.36319(6) 0.0240(3) Uani 1 1 d .
C2 C 0.33446(16) 0.36576(12) 0.47249(6) 0.0275(3) Uani 1 1 d .
H2A H 0.4086 0.3238 0.5006 0.033 Uiso 1 1 calc R
H2B H 0.2317 0.3574 0.4920 0.033 Uiso 1 1 calc R
C3 C 0.37774(14) 0.49587(11) 0.46658(6) 0.0217(3) Uani 1 1 d .
H3A H 0.2969 0.5440 0.4884 0.026 Uiso 1 1 calc R
C4 C 0.53553(14) 0.53336(10) 0.49443(6) 0.0217(3) Uani 1 1 d .
H4A H 0.5383 0.6209 0.4911 0.026 Uiso 1 1 calc R
C5 C 0.67509(14) 0.48979(11) 0.45689(6) 0.0227(3) Uani 1 1 d .
C6 C 0.79684(15) 0.56658(13) 0.44918(7) 0.0293(3) Uani 1 1 d .
H6A H 0.7913 0.6427 0.4681 0.035 Uiso 1 1 calc R
C7 C 0.92656(16) 0.53428(14) 0.41443(7) 0.0377(3) Uani 1 1 d .
H7A H 1.0083 0.5883 0.4097 0.045 Uiso 1 1 calc R
C8 C 0.93697(16) 0.42400(14) 0.38677(7) 0.0366(3) Uani 1 1 d .
H8A H 1.0248 0.4022 0.3624 0.044 Uiso 1 1 calc R
C9 C 0.81823(16) 0.34563(13) 0.39489(6) 0.0322(3) Uani 1 1 d .
H9A H 0.8255 0.2690 0.3767 0.039 Uiso 1 1 calc R
C10 C 0.68860(15) 0.37788(12) 0.42937(6) 0.0279(3) Uani 1 1 d .
H10A H 0.6077 0.3231 0.4344 0.033 Uiso 1 1 calc R
C11 C 0.53595(14) 0.50576(11) 0.56773(6) 0.0233(3) Uani 1 1 d .
C12 C 0.45320(15) 0.57745(12) 0.61045(6) 0.0286(3) Uani 1 1 d .
H12A H 0.4025 0.6449 0.5938 0.034 Uiso 1 1 calc R
C13 C 0.44401(17) 0.55171(13) 0.67679(7) 0.0351(3) Uani 1 1 d .
H13A H 0.3857 0.6005 0.7051 0.042 Uiso 1 1 calc R
C14 C 0.51986(17) 0.45479(13) 0.70180(7) 0.0356(3) Uani 1 1 d .
H14A H 0.5139 0.4372 0.7473 0.043 Uiso 1 1 calc R
C15 C 0.60416(17) 0.38387(12) 0.66053(6) 0.0318(3) Uani 1 1 d .
H15A H 0.6573 0.3180 0.6777 0.038 Uiso 1 1 calc R
C16 C 0.61136(15) 0.40893(11) 0.59368(6) 0.0266(3) Uani 1 1 d .
H16A H 0.6685 0.3592 0.5655 0.032 Uiso 1 1 calc R
C17 C 0.37379(14) 0.62152(11) 0.36292(6) 0.0216(2) Uani 1 1 d .
C18 C 0.30415(14) 0.71851(11) 0.38333(6) 0.0226(3) Uani 1 1 d .
H18A H 0.2405 0.7212 0.4210 0.027 Uiso 1 1 calc R
C19 C 0.33622(15) 0.82372(11) 0.34078(6) 0.0249(3) Uani 1 1 d .
H19A H 0.2793 0.8943 0.3567 0.030 Uiso 1 1 calc R
C20 C 0.47689(15) 0.63671(11) 0.30447(6) 0.0248(3) Uani 1 1 d .
H20A H 0.5279 0.5611 0.2926 0.030 Uiso 1 1 calc R
C21 C 0.38153(17) 0.68458(12) 0.24659(6) 0.0303(3) Uani 1 1 d .
H21A H 0.4496 0.7060 0.2098 0.036 Uiso 1 1 calc R
H21B H 0.3099 0.6234 0.2311 0.036 Uiso 1 1 calc R
C22 C 0.29190(18) 0.79355(12) 0.26962(7) 0.0325(3) Uani 1 1 d .
H22A H 0.3151 0.8610 0.2406 0.039 Uiso 1 1 calc R
H22B H 0.1811 0.7777 0.2671 0.039 Uiso 1 1 calc R
C23 C 0.59507(15) 0.73128(11) 0.32353(6) 0.0258(3) Uani 1 1 d .
H23A H 0.6551 0.7042 0.3618 0.031 Uiso 1 1 calc R
H23B H 0.6662 0.7445 0.2866 0.031 Uiso 1 1 calc R
C24 C 0.51291(15) 0.84670(11) 0.34061(6) 0.0236(3) Uani 1 1 d .
H24A H 0.5364 0.9057 0.3057 0.028 Uiso 1 1 calc R
C25 C 0.55556(14) 0.89862(11) 0.40609(6) 0.0253(3) Uani 1 1 d .
C26 C 0.53233(18) 1.02927(12) 0.41314(7) 0.0333(3) Uani 1 1 d .
H26A H 0.5149 1.0485 0.4594 0.050 Uiso 1 1 calc R
H26B H 0.4438 1.0535 0.3871 0.050 Uiso 1 1 calc R
H26C H 0.6233 1.0707 0.3975 0.050 Uiso 1 1 calc R

loop_
_atom_site_aniso_label
_atom_site_aniso_U_11
_atom_site_aniso_U_22
_atom_site_aniso_U_33
_atom_site_aniso_U_23
_atom_site_aniso_U_13
_atom_site_aniso_U_12
O1 0.0426(6) 0.0318(5) 0.0230(5) -0.0064(4) 0.0008(4) -0.0033(4)
O2 0.0338(5) 0.0216(4) 0.0277(5) -0.0010(4) 0.0016(4) -0.0044(4)
O3 0.0369(5) 0.0343(5) 0.0275(5) 0.0011(4) -0.0064(4) -0.0009(4)
N1 0.0249(5) 0.0208(5) 0.0194(5) -0.0006(4) 0.0005(4) -0.0008(4)
C1 0.0221(6) 0.0236(6) 0.0262(7) -0.0019(5) 0.0017(5) -0.0008(5)
C2 0.0296(7) 0.0281(7) 0.0247(6) 0.0015(5) 0.0034(6) -0.0055(6)
C3 0.0220(6) 0.0243(6) 0.0188(6) 0.0014(5) 0.0023(5) 0.0002(5)
C4 0.0228(6) 0.0191(6) 0.0233(6) 0.0018(5) 0.0005(5) 0.0004(5)
C5 0.0230(6) 0.0272(7) 0.0179(6) 0.0044(5) -0.0018(5) 0.0023(5)
C6 0.0269(7) 0.0316(7) 0.0293(7) 0.0034(5) -0.0023(5) -0.0024(6)
C7 0.0234(7) 0.0516(9) 0.0381(8) 0.0087(7) 0.0016(6) -0.0061(6)
C8 0.0245(7) 0.0584(10) 0.0268(7) 0.0044(7) 0.0040(5) 0.0094(7)
C9 0.0312(7) 0.0392(8) 0.0261(6) -0.0015(6) -0.0015(6) 0.0100(6)
C10 0.0261(7) 0.0286(7) 0.0289(6) 0.0015(5) 0.0003(5) 0.0027(5)
C11 0.0219(6) 0.0255(6) 0.0225(6) -0.0024(5) -0.0011(5) -0.0036(5)
C12 0.0244(7) 0.0328(7) 0.0288(6) -0.0038(6) -0.0022(5) 0.0034(6)
C13 0.0303(7) 0.0461(9) 0.0288(7) -0.0105(6) 0.0030(6) 0.0004(6)
C14 0.0385(8) 0.0465(9) 0.0218(6) 0.0007(6) 0.0007(6) -0.0089(7)
C15 0.0401(8) 0.0283(7) 0.0268(6) 0.0035(5) -0.0042(6) -0.0030(6)
C16 0.0299(6) 0.0250(6) 0.0251(6) -0.0015(5) -0.0004(5) -0.0003(5)
C17 0.0222(6) 0.0223(6) 0.0202(6) -0.0002(5) -0.0020(5) -0.0014(5)
C18 0.0203(6) 0.0253(6) 0.0222(6) -0.0030(5) -0.0002(5) -0.0017(5)
C19 0.0262(7) 0.0217(6) 0.0267(6) -0.0014(5) -0.0036(5) 0.0031(5)
C20 0.0302(7) 0.0225(6) 0.0217(6) -0.0014(5) 0.0025(5) 0.0012(5)
C21 0.0404(8) 0.0304(7) 0.0203(6) -0.0005(5) -0.0026(6) -0.0042(6)
C22 0.0413(8) 0.0276(7) 0.0287(7) 0.0029(5) -0.0116(6) -0.0006(6)
C23 0.0256(7) 0.0279(7) 0.0237(6) 0.0011(5) 0.0030(5) 0.0001(5)
C24 0.0267(7) 0.0232(6) 0.0209(6) 0.0031(5) 0.0009(5) -0.0024(5)
C25 0.0218(6) 0.0286(6) 0.0254(6) 0.0020(5) 0.0012(5) -0.0051(5)
C26 0.0395(8) 0.0304(7) 0.0300(7) -0.0037(6) -0.0011(6) -0.0056(6)

loop_
_atom_type_symbol
_atom_type_description
_atom_type_scat_dispersion_real
_atom_type_scat_dispersion_imag
_atom_type_scat_source
C C 0.0181 0.0091 'International Tables Vol C Tables 4.2.6.8 and 6.1.1.4'
H H 0.0000 0.0000 'International Tables Vol C Tables 4.2.6.8 and 6.1.1.4'
N N 0.0311 0.0180 'International Tables Vol C Tables 4.2.6.8 and 6.1.1.4'
O O 0.0492 0.0322 'International Tables Vol C Tables 4.2.6.8 and 6.1.1.4'

loop_
_geom_angle_atom_site_label_1
_geom_angle_atom_site_label_2
_geom_angle_atom_site_label_3
_geom_angle
C1 O2 C2 108.97(9)
C1 N1 C17 122.46(10)
C1 N1 C3 112.96(10)
C17 N1 C3 124.58(10)
O1 C1 N1 128.16(12)
O1 C1 O2 122.06(11)
N1 C1 O2 109.76(10)
O2 C2 C3 106.35(10)
O2 C2 H2A 110.5
C3 C2 H2A 110.5
O2 C2 H2B 110.5
C3 C2 H2B 110.5
H2A C2 H2B 108.7
N1 C3 C2 100.16(10)
N1 C3 C4 113.33(9)
C2 C3 C4 117.16(11)
N1 C3 H3A 108.6
C2 C3 H3A 108.6
C4 C3 H3A 108.6
C5 C4 C11 114.95(10)
C5 C4 C3 116.17(10)
C11 C4 C3 107.63(10)
C5 C4 H4A 105.7
C11 C4 H4A 105.7
C3 C4 H4A 105.7
C6 C5 C10 117.61(12)
C6 C5 C4 117.93(12)
C10 C5 C4 124.46(11)
C5 C6 C7 121.35(14)
C5 C6 H6A 119.3
C7 C6 H6A 119.3
C8 C7 C6 120.23(14)
C8 C7 H7A 119.9
C6 C7 H7A 119.9
C7 C8 C9 119.29(13)
C7 C8 H8A 120.4
C9 C8 H8A 120.4
C8 C9 C10 120.52(13)
C8 C9 H9A 119.7
C10 C9 H9A 119.7
C9 C10 C5 120.98(13)
C9 C10 H10A 119.5
C5 C10 H10A 119.5
C16 C11 C12 118.26(12)
C16 C11 C4 122.46(11)
C12 C11 C4 119.23(11)
C13 C12 C11 120.98(13)
C13 C12 H12A 119.5
C11 C12 H12A 119.5
C14 C13 C12 119.96(13)
C14 C13 H13A 120.0
C12 C13 H13A 120.0
C15 C14 C13 119.91(12)
C15 C14 H14A 120.0
C13 C14 H14A 120.0
C14 C15 C16 120.01(13)
C14 C15 H15A 120.0
C16 C15 H15A 120.0
C11 C16 C15 120.85(12)
C11 C16 H16A 119.6
C15 C16 H16A 119.6
C18 C17 N1 124.09(11)
C18 C17 C20 115.36(11)
N1 C17 C20 120.36(10)
C17 C18 C19 113.27(11)
C17 C18 H18A 123.4
C19 C18 H18A 123.4
C18 C19 C22 108.54(11)
C18 C19 C24 108.54(10)
C22 C19 C24 106.49(11)
C18 C19 H19A 111.0
C22 C19 H19A 111.0
C24 C19 H19A 111.0
C17 C20 C23 106.50(10)
C17 C20 C21 108.64(11)
C23 C20 C21 108.02(10)
C17 C20 H20A 111.2
C23 C20 H20A 111.2
C21 C20 H20A 111.2
C22 C21 C20 109.10(10)
C22 C21 H21A 109.9
C20 C21 H21A 109.9
C22 C21 H21B 109.9
C20 C21 H21B 109.9
H21A C21 H21B 108.3
C19 C22 C21 109.72(11)
C19 C22 H22A 109.7
C21 C22 H22A 109.7
C19 C22 H22B 109.7
C21 C22 H22B 109.7
H22A C22 H22B 108.2
C24 C23 C20 109.77(10)
C24 C23 H23A 109.7
C20 C23 H23A 109.7
C24 C23 H23B 109.7
C20 C23 H23B 109.7
H23A C23 H23B 108.2
C25 C24 C23 114.79(10)
C25 C24 C19 107.95(10)
C23 C24 C19 108.66(10)
C25 C24 H24A 108.4
C23 C24 H24A 108.4
C19 C24 H24A 108.4
O3 C25 C24 122.99(12)
O3 C25 C26 121.04(12)
C24 C25 C26 115.96(11)
C25 C26 H26A 109.5
C25 C26 H26B 109.5
H26A C26 H26B 109.5
C25 C26 H26C 109.5
H26A C26 H26C 109.5
H26B C26 H26C 109.5

loop_
_geom_bond_atom_site_label_1
_geom_bond_atom_site_label_2
_geom_bond_distance
O1 C1 1.2091(15)
O2 C1 1.3597(15)
O2 C2 1.4451(15)
O3 C25 1.2183(15)
N1 C1 1.3548(16)
N1 C17 1.4215(16)
N1 C3 1.4615(15)
C2 C3 1.5343(18)
C2 H2A 0.9900
C2 H2B 0.9900
C3 C4 1.5557(17)
C3 H3A 1.0000
C4 C5 1.5266(17)
C4 C11 1.5270(16)
C4 H4A 1.0000
C5 C6 1.3893(19)
C5 C10 1.3975(19)
C6 C7 1.390(2)
C6 H6A 0.9500
C7 C8 1.380(2)
C7 H7A 0.9500
C8 C9 1.382(2)
C8 H8A 0.9500
C9 C10 1.3862(19)
C9 H9A 0.9500
C10 H10A 0.9500
C11 C16 1.3905(18)
C11 C12 1.3970(18)
C12 C13 1.3863(19)
C12 H12A 0.9500
C13 C14 1.386(2)
C13 H13A 0.9500
C14 C15 1.381(2)
C14 H14A 0.9500
C15 C16 1.3939(18)
C15 H15A 0.9500
C16 H16A 0.9500
C17 C18 1.3291(18)
C17 C20 1.5058(17)
C18 C19 1.5058(18)
C18 H18A 0.9500
C19 C22 1.5407(17)
C19 C24 1.5717(18)
C19 H19A 1.0000
C20 C23 1.5445(18)
C20 C21 1.5457(18)
C20 H20A 1.0000
C21 C22 1.542(2)
C21 H21A 0.9900
C21 H21B 0.9900
C22 H22A 0.9900
C22 H22B 0.9900
C23 C24 1.5390(17)
C23 H23A 0.9900
C23 H23B 0.9900
C24 C25 1.5071(17)
C24 H24A 1.0000
C25 C26 1.5086(19)
C26 H26A 0.9800
C26 H26B 0.9800
C26 H26C 0.9800

loop_
_geom_torsion_atom_site_label_1
_geom_torsion_atom_site_label_2
_geom_torsion_atom_site_label_3
_geom_torsion_atom_site_label_4
_geom_torsion
C17 N1 C1 O1 -0.3(2)
C3 N1 C1 O1 179.01(13)
C17 N1 C1 O2 -179.33(10)
C3 N1 C1 O2 0.01(14)
C2 O2 C1 O1 -170.39(12)
C2 O2 C1 N1 8.69(14)
C1 O2 C2 C3 -13.45(14)
C1 N1 C3 C2 -7.86(13)
C17 N1 C3 C2 171.45(11)
C1 N1 C3 C4 117.75(11)
C17 N1 C3 C4 -62.94(15)
O2 C2 C3 N1 12.36(12)
O2 C2 C3 C4 -110.61(12)
N1 C3 C4 C5 -46.26(14)
C2 C3 C4 C5 69.66(13)
N1 C3 C4 C11 -176.75(10)
C2 C3 C4 C11 -60.83(13)
C11 C4 C5 C6 -92.92(13)
C3 C4 C5 C6 140.15(12)
C11 C4 C5 C10 87.41(14)
C3 C4 C5 C10 -39.51(16)
C10 C5 C6 C7 1.07(19)
C4 C5 C6 C7 -178.62(12)
C5 C6 C7 C8 -0.1(2)
C6 C7 C8 C9 -1.0(2)
C7 C8 C9 C10 1.2(2)
C8 C9 C10 C5 -0.28(19)
C6 C5 C10 C9 -0.86(18)
C4 C5 C10 C9 178.81(12)
C5 C4 C11 C16 -28.09(16)
C3 C4 C11 C16 103.08(13)
C5 C4 C11 C12 154.32(12)
C3 C4 C11 C12 -74.51(14)
C16 C11 C12 C13 -1.18(19)
C4 C11 C12 C13 176.51(12)
C11 C12 C13 C14 1.2(2)
C12 C13 C14 C15 -0.2(2)
C13 C14 C15 C16 -0.8(2)
C12 C11 C16 C15 0.21(19)
C4 C11 C16 C15 -177.40(12)
C14 C15 C16 C11 0.8(2)
C1 N1 C17 C18 135.37(13)
C3 N1 C17 C18 -43.89(18)
C1 N1 C17 C20 -49.96(17)
C3 N1 C17 C20 130.79(12)
N1 C17 C18 C19 178.28(11)
C20 C17 C18 C19 3.36(16)
C17 C18 C19 C22 55.78(15)
C17 C18 C19 C24 -59.58(14)
C18 C17 C20 C23 57.02(14)
N1 C17 C20 C23 -118.10(12)
C18 C17 C20 C21 -59.10(14)
N1 C17 C20 C21 125.78(12)
C17 C20 C21 C22 51.36(14)
C23 C20 C21 C22 -63.79(14)
C18 C19 C22 C21 -57.69(15)
C24 C19 C22 C21 58.99(14)
C20 C21 C22 C19 4.18(16)
C17 C20 C23 C24 -59.48(13)
C21 C20 C23 C24 57.06(13)
C20 C23 C24 C25 127.59(11)
C20 C23 C24 C19 6.64(13)
C18 C19 C24 C25 -73.93(12)
C22 C19 C24 C25 169.39(10)
C18 C19 C24 C23 51.14(13)
C22 C19 C24 C23 -65.54(13)
C23 C24 C25 O3 -24.91(18)
C19 C24 C25 O3 96.43(14)
C23 C24 C25 C26 155.65(11)
C19 C24 C25 C26 -83.01(13)
